data_7703272
loop_
_publ_author_name
'Urbanovsk\'y, Peter'
'Kotek, Jan'
'C\'isa\<rov\'a, Ivana'
'Hermann, Petr'

_publ_section_title
;
 The solid-state structures and ligand cavity evaluation of
 lanthanide(iii) complexes of a DOTA analogue with a
 (dibenzylamino)methylphosphinate pendant arm.
;
_journal_issue 5
_journal_name_full 'Dalton transactions (Cambridge, England : 2003)'
_journal_page_first 1555
_journal_page_last 1569
_journal_paper_doi 10.1039/c9dt04056k
_journal_volume 49
_journal_year 2020
_chemical_formula_moiety 'C30 H42 N5 O9 P Tb, 3(H2 O), H4 N'
_chemical_formula_sum 'C30 H52 N6 O12 P Tb'
_chemical_formula_weight 878.66
_space_group_crystal_system monoclinic
_space_group_IT_number 15
_space_group_name_Hall '-C 2yc'
_space_group_name_H-M_alt 'C 1 2/c 1'
_atom_sites_solution_hydrogens mixed
_audit_creation_method SHELXL-2014/7
_audit_update_record
;
2019-10-16 deposited with the CCDC.	2019-12-09 downloaded from the CCDC.
;
_cell_angle_alpha 90
_cell_angle_beta 90.717(2)
_cell_angle_gamma 90
_cell_formula_units_Z 8
_cell_length_a 47.048(2)
_cell_length_b 10.2943(4)
_cell_length_c 15.2057(7)
_cell_measurement_reflns_used 9936
_cell_measurement_temperature 150(2)
_cell_measurement_theta_max 26.0048
_cell_measurement_theta_min 2.3667
_cell_volume 7363.9(5)
_computing_cell_refinement 'SAINT V8.34A (Bruker AXS Inc., 2013)'
_computing_data_collection 'Bruker Instrument Service v2014.11.0.1'
_computing_data_reduction 'SAINT V8.34A (Bruker AXS Inc., 2013)'
_computing_structure_refinement 'SHELXL 2017/1 (Sheldrick, 2017)'
_computing_structure_solution 'SHELXT 2014/5 (Sheldrick, 2014)'
_diffrn_ambient_temperature 150(2)
_diffrn_detector_area_resol_mean 8.3333
_diffrn_measured_fraction_theta_full 0.998
_diffrn_measured_fraction_theta_max 0.997
_diffrn_measurement_device_type 'Bruker APEX-II CCD'
_diffrn_measurement_method '\f and \w scans'
_diffrn_radiation_monochromator graphite
_diffrn_radiation_source 'fine-focus sealed tube'
_diffrn_radiation_type MoK\a
_diffrn_radiation_wavelength 0.71073
_diffrn_reflns_av_R_equivalents 0.0364
_diffrn_reflns_av_unetI/netI 0.0462
_diffrn_reflns_Laue_measured_fraction_full 0.998
_diffrn_reflns_Laue_measured_fraction_max 0.997
_diffrn_reflns_limit_h_max 56
_diffrn_reflns_limit_h_min -57
_diffrn_reflns_limit_k_max 12
_diffrn_reflns_limit_k_min -10
_diffrn_reflns_limit_l_max 16
_diffrn_reflns_limit_l_min -18
_diffrn_reflns_number 19510
_diffrn_reflns_point_group_measured_fraction_full 0.998
_diffrn_reflns_point_group_measured_fraction_max 0.997
_diffrn_reflns_theta_full 25.242
_diffrn_reflns_theta_max 25.998
_diffrn_reflns_theta_min 1.731
_exptl_absorpt_coefficient_mu 2.031
_exptl_absorpt_correction_T_max 0.67
_exptl_absorpt_correction_T_min 0.44
_exptl_absorpt_correction_type numerical
_exptl_absorpt_process_details 'SADABS V2014/5 (Bruker AXS Inc.)'
_exptl_crystal_colour pink
_exptl_crystal_density_diffrn 1.585
_exptl_crystal_description prism
_exptl_crystal_F_000 3600
_exptl_crystal_size_max 0.430
_exptl_crystal_size_mid 0.240
_exptl_crystal_size_min 0.219
_refine_diff_density_max 2.231
_refine_diff_density_min -2.719
_refine_diff_density_rms 0.146
_refine_ls_extinction_method none
_refine_ls_goodness_of_fit_ref 1.240
_refine_ls_hydrogen_treatment constr
_refine_ls_matrix_type full
_refine_ls_number_parameters 484
_refine_ls_number_reflns 7234
_refine_ls_number_restraints 48
_refine_ls_restrained_S_all 1.239
_refine_ls_R_factor_all 0.0566
_refine_ls_R_factor_gt 0.0522
_refine_ls_shift/su_max 0.001
_refine_ls_shift/su_mean 0.000
_refine_ls_structure_factor_coef Fsqd
_refine_ls_weighting_details 'w=1/[\s^2^(Fo^2^)+(0.0069P)^2^+127.5554P] where P=(Fo^2^+2Fc^2^)/3'
_refine_ls_weighting_scheme calc
_refine_ls_wR_factor_gt 0.1142
_refine_ls_wR_factor_ref 0.1159
_reflns_Friedel_coverage 0.000
_reflns_number_gt 6599
_reflns_number_total 7234
_reflns_threshold_expression 'I > 2\s(I)'
_cod_data_source_file c9dt04056k2.cif
_cod_data_source_block tb-dbam
_cod_depositor_comments 'Adding full bibliography for 7703270--7703283.cif.'
_cod_original_cell_volume 7363.9(6)
_cod_original_sg_symbol_H-M 'C 2/c'
_cod_database_code 7703272
_shelx_shelxl_version_number 2014/7
_shelx_space_group_comment
;
The symmetry employed for this shelxl refinement is uniquely defined
by the following loop, which should always be used as a source of
symmetry information in preference to the above space-group names.
They are only intended as comments.
;
_shelx_estimated_absorpt_t_min 0.475
_shelx_estimated_absorpt_t_max 0.665

loop_
_space_group_symop_operation_xyz
'x, y, z'
'-x, y, -z+1/2'
'x+1/2, y+1/2, z'
'-x+1/2, y+1/2, -z+1/2'
'-x, -y, -z'
'x, -y, z-1/2'
'-x+1/2, -y+1/2, -z'
'x+1/2, -y+1/2, z-1/2'

loop_
_atom_site_label
_atom_site_type_symbol
_atom_site_fract_x
_atom_site_fract_y
_atom_site_fract_z
_atom_site_U_iso_or_equiv
_atom_site_adp_type
_atom_site_occupancy
_atom_site_site_symmetry_order
_atom_site_calc_flag
_atom_site_refinement_flags_posn
_atom_site_refinement_flags_adp
_atom_site_refinement_flags_occupancy
_atom_site_disorder_assembly
_atom_site_disorder_group
Tb1 Tb 0.16123(2) 0.77332(3) 0.10150(2) 0.01311(9) Uani 1 1 d . . . . .
O1C O 0.17564(9) 0.6377(4) 0.2385(3) 0.0167(9) Uani 1 1 d . . . . .
H11C H 0.1736 0.5485 0.2319 0.020 Uiso 1 1 d R U . . .
H12C H 0.1650 0.6297 0.2860 0.020 Uiso 1 1 d R U . . .
N1 N 0.11372(10) 0.7549(5) -0.0004(3) 0.0157(11) Uani 1 1 d . . . . .
C2 C 0.12055(13) 0.6995(6) -0.0878(4) 0.0181(13) Uani 1 1 d . . . . .
H21 H 0.1042 0.7130 -0.1283 0.022 Uiso 1 1 calc R U . . .
H22 H 0.1236 0.6048 -0.0818 0.022 Uiso 1 1 calc R U . . .
C3 C 0.14673(13) 0.7609(6) -0.1267(4) 0.0177(13) Uani 1 1 d . . . . .
H31 H 0.1506 0.7204 -0.1844 0.021 Uiso 1 1 calc R U . . .
H32 H 0.1431 0.8546 -0.1367 0.021 Uiso 1 1 calc R U . . .
N4 N 0.17219(11) 0.7457(5) -0.0685(3) 0.0148(10) Uani 1 1 d . . . . .
C5 C 0.19481(13) 0.8367(6) -0.0969(4) 0.0203(13) Uani 1 1 d . . . . .
H51 H 0.1959 0.8357 -0.1619 0.024 Uiso 1 1 calc R U . . .
H52 H 0.2134 0.8070 -0.0730 0.024 Uiso 1 1 calc R U . . .
C6 C 0.18929(14) 0.9740(6) -0.0662(4) 0.0191(13) Uani 1 1 d . . . . .
H61 H 0.2050 1.0311 -0.0853 0.023 Uiso 1 1 calc R U . . .
H62 H 0.1714 1.0063 -0.0935 0.023 Uiso 1 1 calc R U . . .
N7 N 0.18699(11) 0.9798(5) 0.0313(3) 0.0181(11) Uani 1 1 d . . . . .
C8 C 0.17330(14) 1.1042(6) 0.0562(4) 0.0200(14) Uani 1 1 d . . . . .
H81 H 0.1806 1.1746 0.0184 0.024 Uiso 1 1 calc R U . . .
H82 H 0.1785 1.1252 0.1179 0.024 Uiso 1 1 calc R U . . .
C9 C 0.14139(14) 1.0987(6) 0.0470(4) 0.0216(14) Uani 1 1 d . . . . .
H91 H 0.1331 1.1819 0.0668 0.026 Uiso 1 1 calc R U . . .
H92 H 0.1361 1.0859 -0.0156 0.026 Uiso 1 1 calc R U . . .
N10 N 0.12985(11) 0.9908(5) 0.1001(3) 0.0177(11) Uani 1 1 d . . . . .
C11 C 0.10021(14) 0.9626(6) 0.0711(4) 0.0224(14) Uani 1 1 d . . . . .
H111 H 0.0900 1.0454 0.0611 0.027 Uiso 1 1 calc R U . . .
H112 H 0.0903 0.9148 0.1182 0.027 Uiso 1 1 calc R U . . .
C12 C 0.09942(13) 0.8827(6) -0.0126(4) 0.0193(13) Uani 1 1 d . . . . .
H121 H 0.0794 0.8683 -0.0310 0.023 Uiso 1 1 calc R U . . .
H122 H 0.1089 0.9313 -0.0601 0.023 Uiso 1 1 calc R U . . .
C20 C 0.09421(12) 0.6630(6) 0.0450(4) 0.0174(13) Uani 1 1 d . . . . .
H201 H 0.0784 0.6382 0.0047 0.021 Uiso 1 1 calc R U . . .
H202 H 0.0859 0.7059 0.0971 0.021 Uiso 1 1 calc R U . . .
P1 P 0.11370(3) 0.51797(15) 0.07944(10) 0.0152(3) Uani 1 1 d . . . . .
O11 O 0.14457(8) 0.5628(4) 0.0874(3) 0.0150(9) Uani 1 1 d . . . . .
O12 O 0.10830(9) 0.4061(4) 0.0190(3) 0.0221(10) Uani 1 1 d . . . . .
C21 C 0.10075(13) 0.4859(7) 0.1887(4) 0.0231(14) Uani 1 1 d . . . . .
H211 H 0.1115 0.4128 0.2152 0.028 Uiso 1 1 calc R U . . .
H212 H 0.1037 0.5635 0.2262 0.028 Uiso 1 1 calc R U . . .
N22 N 0.07029(12) 0.4535(6) 0.1847(4) 0.0247(12) Uani 1 1 d . . . . .
C30 C 0.06573(15) 0.3145(7) 0.1664(6) 0.0366(19) Uani 1 1 d . . . . .
H301 H 0.0672 0.2655 0.2223 0.044 Uiso 1 1 calc R U . . .
H302 H 0.0810 0.2831 0.1274 0.044 Uiso 1 1 calc R U . . .
C31 C 0.03741(15) 0.2872(7) 0.1239(5) 0.0289(16) Uani 1 1 d . . . . .
C32A C 0.0252(3) 0.1637(15) 0.1254(12) 0.039(4) Uani 0.500(10) 1 d . . P A 1
H32A H 0.0348 0.0959 0.1562 0.046 Uiso 0.500(10) 1 calc R U P A 1
C33A C -0.0005(4) 0.137(2) 0.0830(14) 0.059(6) Uani 0.500(10) 1 d . . P A 1
H33A H -0.0088 0.0533 0.0867 0.071 Uiso 0.500(10) 1 calc R U P A 1
C32B C 0.0142(3) 0.2478(13) 0.1694(11) 0.034(4) Uani 0.500(10) 1 d . . P A 2
H32B H 0.0152 0.2388 0.2316 0.041 Uiso 0.500(10) 1 calc R U P A 2
C33B C -0.0110(4) 0.2208(17) 0.1234(14) 0.048(5) Uani 0.500(10) 1 d . . P A 2
H33B H -0.0271 0.1939 0.1555 0.057 Uiso 0.500(10) 1 calc R U P A 2
C34 C -0.0132(2) 0.2311(11) 0.0371(8) 0.059(3) Uani 1 1 d . . . . .
H34A H -0.0292 0.2070 0.0018 0.071 Uiso 0.500(10) 1 calc R U P A 1
H34B H -0.0307 0.2148 0.0069 0.071 Uiso 0.500(10) 1 calc R U P A 2
C35A C 0.0204(3) 0.3829(16) 0.0759(12) 0.042(5) Uani 0.500(10) 1 d . . P A 1
H35A H 0.0274 0.4690 0.0713 0.051 Uiso 0.500(10) 1 calc R U P A 1
C36A C -0.0059(4) 0.3534(18) 0.0362(13) 0.051(5) Uani 0.500(10) 1 d . . P A 1
H36A H -0.0176 0.4184 0.0102 0.062 Uiso 0.500(10) 1 calc R U P A 1
C35B C 0.0129(3) 0.2697(18) -0.0106(13) 0.047(5) Uani 0.500(10) 1 d . . P A 2
H35B H 0.0125 0.2766 -0.0729 0.057 Uiso 0.500(10) 1 calc R U P A 2
C36B C 0.0381(3) 0.2956(15) 0.0358(10) 0.032(4) Uani 0.500(10) 1 d . . P A 2
H36B H 0.0551 0.3184 0.0062 0.038 Uiso 0.500(10) 1 calc R U P A 2
C40 C 0.05498(16) 0.4945(9) 0.2637(5) 0.043(2) Uani 1 1 d . . . . .
H401 H 0.0655 0.4669 0.3174 0.051 Uiso 0.465(13) 1 calc R U P B 3
H402 H 0.0358 0.4550 0.2644 0.051 Uiso 0.465(13) 1 calc R U P B 3
H403 H 0.0358 0.4550 0.2607 0.051 Uiso 0.535(13) 1 calc R U P B 4
H404 H 0.0649 0.4559 0.3152 0.051 Uiso 0.535(13) 1 calc R U P B 4
C41A C 0.0525(4) 0.6536(12) 0.2604(11) 0.028(3) Uani 0.465(13) 1 d G . P B 3
C42A C 0.0347(4) 0.7085(15) 0.1969(10) 0.044(3) Uani 0.465(13) 1 d G U P B 3
H421 H 0.0251 0.6545 0.1555 0.052 Uiso 0.465(13) 1 calc R U P B 3
C43A C 0.0310(3) 0.8424(16) 0.1938(10) 0.062(4) Uani 0.465(13) 1 d G U P B 3
H431 H 0.0189 0.8799 0.1504 0.075 Uiso 0.465(13) 1 calc R U P B 3
C44A C 0.0451(3) 0.9214(12) 0.2543(12) 0.065(4) Uani 0.465(13) 1 d G U P B 3
H441 H 0.0426 1.0129 0.2523 0.079 Uiso 0.465(13) 1 calc R U P B 3
C45A C 0.0629(3) 0.8665(15) 0.3179(11) 0.067(4) Uani 0.465(13) 1 d G U P B 3
H451 H 0.0725 0.9206 0.3593 0.080 Uiso 0.465(13) 1 calc R U P B 3
C46A C 0.0666(3) 0.7327(16) 0.3210(10) 0.053(5) Uani 0.465(13) 1 d G . P B 3
H461 H 0.0787 0.6952 0.3644 0.064 Uiso 0.465(13) 1 calc R U P B 3
C41B C 0.0516(4) 0.6240(10) 0.2806(9) 0.028(3) Uani 0.535(13) 1 d G . P B 4
C42B C 0.0389(4) 0.6991(13) 0.2150(8) 0.044(3) Uani 0.535(13) 1 d G U P B 4
H422 H 0.0321 0.6593 0.1624 0.052 Uiso 0.535(13) 1 calc R U P B 4
C43B C 0.0361(3) 0.8325(13) 0.2263(9) 0.062(4) Uani 0.535(13) 1 d G U P B 4
H432 H 0.0275 0.8838 0.1815 0.075 Uiso 0.535(13) 1 calc R U P B 4
C44B C 0.0460(3) 0.8907(11) 0.3032(10) 0.065(4) Uani 0.535(13) 1 d G U P B 4
H442 H 0.0441 0.9819 0.3110 0.079 Uiso 0.535(13) 1 calc R U P B 4
C45B C 0.0587(3) 0.8157(14) 0.3689(9) 0.067(4) Uani 0.535(13) 1 d G U P B 4
H452 H 0.0654 0.8555 0.4214 0.080 Uiso 0.535(13) 1 calc R U P B 4
C46B C 0.0615(3) 0.6823(13) 0.3575(9) 0.053(5) Uani 0.535(13) 1 d G . P B 4
H462 H 0.0701 0.6310 0.4023 0.064 Uiso 0.535(13) 1 calc R U P B 4
C50 C 0.18359(13) 0.6130(6) -0.0744(4) 0.0168(13) Uani 1 1 d . . . . .
H501 H 0.1939 0.6031 -0.1303 0.020 Uiso 1 1 calc R U . . .
H502 H 0.1677 0.5501 -0.0747 0.020 Uiso 1 1 calc R U . . .
C51 C 0.20369(13) 0.5826(6) 0.0024(4) 0.0172(13) Uani 1 1 d . . . . .
O51 O 0.20336(9) 0.6595(4) 0.0676(3) 0.0193(9) Uani 1 1 d . . . . .
O52 O 0.21885(10) 0.4844(5) -0.0042(3) 0.0278(11) Uani 1 1 d . . . . .
C60 C 0.21560(13) 0.9771(7) 0.0726(4) 0.0227(14) Uani 1 1 d . . . . .
H601 H 0.2254 1.0607 0.0621 0.027 Uiso 1 1 calc R U . . .
H602 H 0.2270 0.9069 0.0462 0.027 Uiso 1 1 calc R U . . .
C61 C 0.21292(14) 0.9540(6) 0.1721(4) 0.0215(14) Uani 1 1 d . . . . .
O61 O 0.19139(9) 0.8934(4) 0.1975(3) 0.0215(10) Uani 1 1 d . . . . .
O62 O 0.23250(10) 0.9948(5) 0.2209(3) 0.0300(12) Uani 1 1 d . . . . .
C70 C 0.12917(14) 1.0260(6) 0.1939(4) 0.0195(13) Uani 1 1 d . . . . .
H701 H 0.1126 1.0829 0.2047 0.023 Uiso 1 1 calc R U . . .
H702 H 0.1466 1.0752 0.2096 0.023 Uiso 1 1 calc R U . . .
C71 C 0.12722(13) 0.9062(6) 0.2517(4) 0.0177(13) Uani 1 1 d . . . . .
O71 O 0.12874(9) 0.7978(4) 0.2135(3) 0.0181(9) Uani 1 1 d . . . . .
O72 O 0.12480(11) 0.9224(4) 0.3326(3) 0.0284(11) Uani 1 1 d . . . . .
N1A N 0.22586(11) 0.6630(5) 0.3402(3) 0.0221(12) Uani 1 1 d . . . . .
H11A H 0.2084 0.6748 0.3190 0.026 Uiso 1 1 d R U . . .
H12A H 0.2344 0.7263 0.3469 0.026 Uiso 1 1 d R U . . .
H13A H 0.2198 0.6395 0.3901 0.026 Uiso 1 1 d R U . . .
H14A H 0.2377 0.6109 0.3187 0.026 Uiso 1 1 d R U . . .
O1W O 0.17908(10) 0.3782(4) 0.1831(3) 0.0275(11) Uani 1 1 d . . . . .
H11W H 0.1695 0.3952 0.1470 0.033 Uiso 1 1 d R U . . .
H12W H 0.1976 0.3593 0.1707 0.033 Uiso 1 1 d R U . . .
O2W O 0.23870(10) 0.3775(4) 0.1444(3) 0.0271(11) Uani 1 1 d . . . . .
H21W H 0.2479 0.4322 0.1894 0.032 Uiso 1 1 d R U . . .
H22W H 0.2297 0.4213 0.0974 0.032 Uiso 1 1 d R U . . .
O3W O 0.14497(12) 0.6750(5) 0.3905(3) 0.0354(13) Uani 1 1 d . . . . .
H31W H 0.1334 0.6497 0.4293 0.042 Uiso 1 1 d R U . . .
H32W H 0.1341 0.7472 0.3689 0.042 Uiso 1 1 d R U . . .

loop_
_atom_site_aniso_label
_atom_site_aniso_U_11
_atom_site_aniso_U_22
_atom_site_aniso_U_33
_atom_site_aniso_U_23
_atom_site_aniso_U_13
_atom_site_aniso_U_12
Tb1 0.01688(15) 0.01472(15) 0.00772(13) -0.00055(11) 0.00023(10) -0.00241(12)
O1C 0.023(2) 0.015(2) 0.012(2) 0.0007(16) -0.0001(17) -0.0021(18)
N1 0.019(3) 0.019(3) 0.009(2) 0.000(2) 0.0006(19) 0.001(2)
C2 0.022(3) 0.022(3) 0.010(3) -0.004(2) -0.003(2) 0.002(3)
C3 0.025(3) 0.019(3) 0.009(3) -0.001(2) -0.001(2) 0.001(3)
N4 0.022(3) 0.010(3) 0.012(2) 0.0008(19) 0.000(2) 0.001(2)
C5 0.021(3) 0.027(4) 0.013(3) 0.002(3) 0.004(2) -0.003(3)
C6 0.027(3) 0.020(3) 0.010(3) 0.003(2) 0.003(2) -0.006(3)
N7 0.026(3) 0.016(3) 0.012(2) -0.002(2) -0.003(2) -0.006(2)
C8 0.039(4) 0.006(3) 0.015(3) 0.001(2) -0.001(3) -0.009(3)
C9 0.040(4) 0.012(3) 0.012(3) 0.001(2) 0.000(3) 0.003(3)
N10 0.032(3) 0.014(3) 0.007(2) -0.0001(19) 0.002(2) 0.000(2)
C11 0.028(3) 0.022(3) 0.017(3) 0.006(3) 0.005(3) 0.008(3)
C12 0.020(3) 0.025(3) 0.014(3) 0.002(3) -0.002(2) 0.003(3)
C20 0.017(3) 0.023(3) 0.012(3) 0.001(2) 0.000(2) -0.002(3)
P1 0.0170(8) 0.0171(8) 0.0116(7) 0.0003(6) 0.0013(6) -0.0017(6)
O11 0.015(2) 0.015(2) 0.015(2) 0.0011(17) -0.0016(16) -0.0014(17)
O12 0.025(2) 0.020(2) 0.021(2) -0.0076(19) 0.0013(19) -0.0047(19)
C21 0.019(3) 0.035(4) 0.016(3) 0.005(3) 0.004(3) 0.000(3)
N22 0.023(3) 0.030(3) 0.021(3) 0.001(2) 0.011(2) -0.005(2)
C30 0.022(4) 0.029(4) 0.059(5) 0.010(4) 0.012(3) 0.000(3)
C31 0.026(4) 0.017(3) 0.044(4) 0.004(3) 0.011(3) 0.000(3)
C32A 0.035(9) 0.026(8) 0.055(11) -0.003(8) 0.011(8) -0.009(7)
C33A 0.053(12) 0.052(12) 0.072(14) -0.009(11) 0.034(11) -0.018(10)
C32B 0.035(8) 0.018(8) 0.050(10) 0.002(7) 0.024(7) 0.000(6)
C33B 0.035(9) 0.035(10) 0.074(14) -0.012(9) 0.028(9) -0.013(8)
C34 0.037(5) 0.061(7) 0.080(8) -0.025(6) -0.001(5) 0.001(5)
C35A 0.043(10) 0.029(9) 0.054(11) 0.007(8) -0.020(8) -0.005(7)
C36A 0.044(10) 0.041(11) 0.069(13) -0.016(9) -0.012(9) 0.004(8)
C35B 0.034(9) 0.058(12) 0.050(11) 0.001(9) -0.013(8) -0.005(8)
C36B 0.020(7) 0.036(9) 0.040(9) 0.001(7) 0.012(6) -0.002(6)
C40 0.025(4) 0.083(7) 0.021(4) 0.001(4) 0.009(3) 0.005(4)
C41A 0.022(4) 0.047(8) 0.015(7) -0.003(6) 0.011(5) -0.001(5)
C42A 0.042(4) 0.047(4) 0.042(4) -0.005(3) 0.004(3) 0.008(3)
C43A 0.059(5) 0.067(5) 0.061(5) -0.003(3) 0.002(3) 0.010(3)
C44A 0.066(5) 0.064(5) 0.067(5) -0.004(3) 0.003(3) 0.004(3)
C45A 0.068(5) 0.067(5) 0.067(5) -0.009(3) -0.001(3) 0.000(3)
C46A 0.038(8) 0.079(14) 0.041(11) -0.020(8) -0.010(7) 0.000(8)
C41B 0.022(4) 0.047(8) 0.015(7) -0.003(6) 0.011(5) -0.001(5)
C42B 0.042(4) 0.047(4) 0.042(4) -0.005(3) 0.004(3) 0.008(3)
C43B 0.059(5) 0.067(5) 0.061(5) -0.003(3) 0.002(3) 0.010(3)
C44B 0.066(5) 0.064(5) 0.067(5) -0.004(3) 0.003(3) 0.004(3)
C45B 0.068(5) 0.067(5) 0.067(5) -0.009(3) -0.001(3) 0.000(3)
C46B 0.038(8) 0.079(14) 0.041(11) -0.020(8) -0.010(7) 0.000(8)
C50 0.021(3) 0.018(3) 0.011(3) -0.003(2) 0.005(2) 0.000(3)
C51 0.019(3) 0.016(3) 0.017(3) -0.003(2) 0.006(2) 0.001(3)
O51 0.020(2) 0.024(2) 0.014(2) -0.0007(18) 0.0004(17) -0.0006(19)
O52 0.036(3) 0.027(3) 0.020(2) -0.003(2) -0.001(2) 0.014(2)
C60 0.023(3) 0.029(4) 0.016(3) 0.003(3) 0.000(3) -0.012(3)
C61 0.033(4) 0.012(3) 0.019(3) 0.002(2) -0.005(3) -0.006(3)
O61 0.029(2) 0.020(2) 0.015(2) 0.0022(18) -0.0034(18) -0.011(2)
O62 0.035(3) 0.033(3) 0.021(2) 0.007(2) -0.011(2) -0.017(2)
C70 0.034(4) 0.015(3) 0.009(3) -0.004(2) 0.000(3) 0.006(3)
C71 0.026(3) 0.017(3) 0.011(3) -0.001(2) 0.004(2) 0.001(3)
O71 0.027(2) 0.018(2) 0.010(2) -0.0041(17) 0.0030(17) -0.0007(18)
O72 0.055(3) 0.022(2) 0.008(2) -0.0040(18) 0.004(2) 0.000(2)
N1A 0.022(3) 0.021(3) 0.022(3) 0.001(2) -0.001(2) -0.001(2)
O1W 0.037(3) 0.022(2) 0.023(2) 0.003(2) -0.001(2) 0.003(2)
O2W 0.036(3) 0.021(2) 0.023(2) 0.000(2) -0.005(2) 0.009(2)
O3W 0.058(3) 0.030(3) 0.019(2) 0.006(2) 0.016(2) 0.015(3)

loop_
_atom_type_symbol
_atom_type_description
_atom_type_scat_dispersion_real
_atom_type_scat_dispersion_imag
_atom_type_scat_source
C C 0.0033 0.0016 'International Tables Vol C Tables 4.2.6.8 and 6.1.1.4'
H H 0.0000 0.0000 'International Tables Vol C Tables 4.2.6.8 and 6.1.1.4'
N N 0.0061 0.0033 'International Tables Vol C Tables 4.2.6.8 and 6.1.1.4'
O O 0.0106 0.0060 'International Tables Vol C Tables 4.2.6.8 and 6.1.1.4'
P P 0.1023 0.0942 'International Tables Vol C Tables 4.2.6.8 and 6.1.1.4'
Tb Tb -0.1723 4.1537 'International Tables Vol C Tables 4.2.6.8 and 6.1.1.4'

loop_
_geom_angle_atom_site_label_1
_geom_angle_atom_site_label_2
_geom_angle_atom_site_label_3
_geom_angle
O11 Tb1 O71 86.82(14)
O11 Tb1 O51 78.43(14)
O71 Tb1 O51 140.96(14)
O11 Tb1 O61 138.16(14)
O71 Tb1 O61 83.43(15)
O51 Tb1 O61 84.01(15)
O11 Tb1 O1C 69.82(13)
O71 Tb1 O1C 68.64(14)
O51 Tb1 O1C 72.35(14)
O61 Tb1 O1C 68.72(14)
O11 Tb1 N4 83.05(14)
O71 Tb1 N4 149.87(15)
O51 Tb1 N4 63.99(14)
O61 Tb1 N4 122.19(15)
O1C Tb1 N4 132.25(14)
O11 Tb1 N7 149.51(15)
O71 Tb1 N7 120.87(15)
O51 Tb1 N7 85.50(16)
O61 Tb1 N7 63.95(14)
O1C Tb1 N7 129.30(14)
N4 Tb1 N7 66.59(15)
O11 Tb1 N10 126.55(15)
O71 Tb1 N10 63.04(15)
O51 Tb1 N10 151.01(15)
O61 Tb1 N10 83.96(15)
O1C Tb1 N10 126.48(14)
N4 Tb1 N10 101.26(14)
N7 Tb1 N10 65.52(16)
O11 Tb1 N1 66.75(14)
O71 Tb1 N1 83.17(15)
O51 Tb1 N1 121.88(14)
O61 Tb1 N1 150.63(15)
O1C Tb1 N1 128.87(14)
N4 Tb1 N1 66.75(15)
N7 Tb1 N1 101.66(15)
N10 Tb1 N1 66.68(15)
Tb1 O1C H11C 114.9
Tb1 O1C H12C 124.1
H11C O1C H12C 86.5
C2 N1 C12 109.3(4)
C2 N1 C20 108.2(5)
C12 N1 C20 109.8(5)
C2 N1 Tb1 110.6(3)
C12 N1 Tb1 112.2(3)
C20 N1 Tb1 106.7(3)
N1 C2 C3 112.1(5)
N1 C2 H21 109.2
C3 C2 H21 109.2
N1 C2 H22 109.2
C3 C2 H22 109.2
H21 C2 H22 107.9
N4 C3 C2 112.1(5)
N4 C3 H31 109.2
C2 C3 H31 109.2
N4 C3 H32 109.2
C2 C3 H32 109.2
H31 C3 H32 107.9
C50 N4 C5 107.8(5)
C50 N4 C3 110.6(5)
C5 N4 C3 109.5(5)
C50 N4 Tb1 103.6(3)
C5 N4 Tb1 111.4(3)
C3 N4 Tb1 113.7(3)
N4 C5 C6 111.9(5)
N4 C5 H51 109.2
C6 C5 H51 109.2
N4 C5 H52 109.2
C6 C5 H52 109.2
H51 C5 H52 107.9
N7 C6 C5 111.2(5)
N7 C6 H61 109.4
C5 C6 H61 109.4
N7 C6 H62 109.4
C5 C6 H62 109.4
H61 C6 H62 108.0
C60 N7 C8 107.7(5)
C60 N7 C6 110.2(5)
C8 N7 C6 109.0(5)
C60 N7 Tb1 103.3(4)
C8 N7 Tb1 112.5(4)
C6 N7 Tb1 113.8(3)
N7 C8 C9 112.3(5)
N7 C8 H81 109.2
C9 C8 H81 109.2
N7 C8 H82 109.2
C9 C8 H82 109.2
H81 C8 H82 107.9
N10 C9 C8 110.5(5)
N10 C9 H91 109.6
C8 C9 H91 109.6
N10 C9 H92 109.6
C8 C9 H92 109.6
H91 C9 H92 108.1
C70 N10 C9 110.9(5)
C70 N10 C11 107.7(5)
C9 N10 C11 109.5(5)
C70 N10 Tb1 102.5(3)
C9 N10 Tb1 115.1(4)
C11 N10 Tb1 110.7(4)
N10 C11 C12 111.6(5)
N10 C11 H111 109.3
C12 C11 H111 109.3
N10 C11 H112 109.3
C12 C11 H112 109.3
H111 C11 H112 108.0
N1 C12 C11 111.6(5)
N1 C12 H121 109.3
C11 C12 H121 109.3
N1 C12 H122 109.3
C11 C12 H122 109.3
H121 C12 H122 108.0
N1 C20 P1 109.9(4)
N1 C20 H201 109.7
P1 C20 H201 109.7
N1 C20 H202 109.7
P1 C20 H202 109.7
H201 C20 H202 108.2
O12 P1 O11 115.8(3)
O12 P1 C21 111.6(3)
O11 P1 C21 108.3(3)
O12 P1 C20 111.9(3)
O11 P1 C20 104.5(3)
C21 P1 C20 103.8(3)
P1 O11 Tb1 127.6(2)
N22 C21 P1 110.0(4)
N22 C21 H211 109.7
P1 C21 H211 109.7
N22 C21 H212 109.7
P1 C21 H212 109.7
H211 C21 H212 108.2
C40 N22 C21 112.8(6)
C40 N22 C30 111.2(6)
C21 N22 C30 111.6(5)
N22 C30 C31 112.9(6)
N22 C30 H301 109.0
C31 C30 H301 109.0
N22 C30 H302 109.0
C31 C30 H302 109.0
H301 C30 H302 107.8
C36B C31 C32B 123.8(11)
C32A C31 C35A 113.6(11)
C36B C31 C30 112.7(8)
C32B C31 C30 123.4(10)
C32A C31 C30 121.8(9)
C35A C31 C30 124.6(8)
C33A C32A C31 121.8(16)
C33A C32A H32A 119.1
C31 C32A H32A 119.1
C34 C33A C32A 118.9(17)
C34 C33A H33A 120.6
C32A C33A H33A 120.6
C31 C32B C33B 119.0(15)
C31 C32B H32B 120.5
C33B C32B H32B 120.5
C34 C33B C32B 122.7(15)
C34 C33B H33B 118.7
C32B C33B H33B 118.7
C36A C34 C33A 126.1(14)
C33B C34 C35B 116.7(12)
C36A C34 H34A 117.0
C33A C34 H34A 117.0
C33B C34 H34B 121.7
C35B C34 H34B 121.7
C36A C35A C31 123.0(14)
C36A C35A H35A 118.5
C31 C35A H35A 118.5
C34 C36A C35A 115.9(16)
C34 C36A H36A 122.1
C35A C36A H36A 122.1
C36B C35B C34 120.3(15)
C36B C35B H35B 119.8
C34 C35B H35B 119.8
C31 C36B C35B 117.4(13)
C31 C36B H36B 121.3
C35B C36B H36B 121.3
C41B C40 N22 119.6(9)
N22 C40 C41A 107.3(9)
N22 C40 H401 110.3
C41A C40 H401 110.3
N22 C40 H402 110.3
C41A C40 H402 110.3
H401 C40 H402 108.5
C41B C40 H403 107.4
N22 C40 H403 107.4
C41B C40 H404 107.4
N22 C40 H404 107.4
H403 C40 H404 107.0
C42A C41A C46A 120.0
C42A C41A C40 117.9(10)
C46A C41A C40 122.0(10)
C43A C42A C41A 120.0
C43A C42A H421 120.0
C41A C42A H421 120.0
C42A C43A C44A 120.0
C42A C43A H431 120.0
C44A C43A H431 120.0
C43A C44A C45A 120.0
C43A C44A H441 120.0
C45A C44A H441 120.0
C46A C45A C44A 120.0
C46A C45A H451 120.0
C44A C45A H451 120.0
C45A C46A C41A 120.0
C45A C46A H461 120.0
C41A C46A H461 120.0
C40 C41B C42B 117.3(10)
C40 C41B C46B 122.6(10)
C42B C41B C46B 120.0
C41B C42B C43B 120.0
C41B C42B H422 120.0
C43B C42B H422 120.0
C44B C43B C42B 120.0
C44B C43B H432 120.0
C42B C43B H432 120.0
C43B C44B C45B 120.0
C43B C44B H442 120.0
C45B C44B H442 120.0
C46B C45B C44B 120.0
C46B C45B H452 120.0
C44B C45B H452 120.0
C45B C46B C41B 120.0
C45B C46B H462 120.0
C41B C46B H462 120.0
N4 C50 C51 111.5(5)
N4 C50 H501 109.3
C51 C50 H501 109.3
N4 C50 H502 109.3
C51 C50 H502 109.3
H501 C50 H502 108.0
O52 C51 O51 125.7(6)
O52 C51 C50 117.1(5)
O51 C51 C50 117.2(5)
C51 O51 Tb1 119.8(4)
N7 C60 C61 109.6(5)
N7 C60 H601 109.8
C61 C60 H601 109.8
N7 C60 H602 109.8
C61 C60 H602 109.8
H601 C60 H602 108.2
O62 C61 O61 125.2(6)
O62 C61 C60 117.6(6)
O61 C61 C60 117.2(5)
C61 O61 Tb1 123.2(4)
N10 C70 C71 111.3(5)
N10 C70 H701 109.4
C71 C70 H701 109.4
N10 C70 H702 109.4
C71 C70 H702 109.4
H701 C70 H702 108.0
O72 C71 O71 125.3(6)
O72 C71 C70 118.0(5)
O71 C71 C70 116.7(5)
C71 O71 Tb1 118.5(4)
H11A N1A H12A 114.3
H11A N1A H13A 92.6
H12A N1A H13A 107.5
H11A N1A H14A 124.1
H12A N1A H14A 104.0
H13A N1A H14A 113.3
H11W O1W H12W 118.4
H21W O2W H22W 116.4
H31W O3W H32W 97.5

loop_
_geom_bond_atom_site_label_1
_geom_bond_atom_site_label_2
_geom_bond_distance
Tb1 O11 2.314(4)
Tb1 O71 2.317(4)
Tb1 O51 2.365(4)
Tb1 O61 2.371(4)
Tb1 O1C 2.591(4)
Tb1 N4 2.657(5)
Tb1 N7 2.676(5)
Tb1 N10 2.682(5)
Tb1 N1 2.710(5)
O1C H11C 0.9283
O1C H12C 0.8867
N1 C2 1.484(7)
N1 C12 1.488(8)
N1 C20 1.493(8)
C2 C3 1.512(9)
C2 H21 0.9900
C2 H22 0.9900
C3 N4 1.489(7)
C3 H31 0.9900
C3 H32 0.9900
N4 C50 1.471(7)
N4 C5 1.486(8)
C5 C6 1.512(9)
C5 H51 0.9900
C5 H52 0.9900
C6 N7 1.489(7)
C6 H61 0.9900
C6 H62 0.9900
N7 C60 1.479(8)
N7 C8 1.484(8)
C8 C9 1.507(9)
C8 H81 0.9900
C8 H82 0.9900
C9 N10 1.480(8)
C9 H91 0.9900
C9 H92 0.9900
N10 C70 1.472(7)
N10 C11 1.485(8)
C11 C12 1.517(9)
C11 H111 0.9900
C11 H112 0.9900
C12 H121 0.9900
C12 H122 0.9900
C20 P1 1.825(6)
C20 H201 0.9900
C20 H202 0.9900
P1 O12 1.493(4)
P1 O11 1.527(4)
P1 C21 1.807(6)
C21 N22 1.472(8)
C21 H211 0.9900
C21 H212 0.9900
N22 C40 1.471(9)
N22 C30 1.472(9)
C30 C31 1.501(10)
C30 H301 0.9900
C30 H302 0.9900
C31 C36B 1.344(17)
C31 C32B 1.361(15)
C31 C32A 1.394(16)
C31 C35A 1.460(17)
C32A C33A 1.39(3)
C32A H32A 0.9500
C33A C34 1.33(2)
C33A H33A 0.9500
C32B C33B 1.40(2)
C32B H32B 0.9500
C33B C34 1.32(2)
C33B H33B 0.9500
C34 C36A 1.31(2)
C34 C35B 1.49(2)
C34 H34A 0.9500
C34 H34B 0.9500
C35A C36A 1.40(2)
C35A H35A 0.9500
C36A H36A 0.9500
C35B C36B 1.40(2)
C35B H35B 0.9500
C36B H36B 0.9500
C40 C41B 1.367(14)
C40 C41A 1.642(16)
C40 H401 0.9900
C40 H402 0.9900
C40 H403 0.9900
C40 H404 0.9900
C41A C42A 1.3900
C41A C46A 1.3900
C42A C43A 1.3900
C42A H421 0.9500
C43A C44A 1.3900
C43A H431 0.9500
C44A C45A 1.3900
C44A H441 0.9500
C45A C46A 1.3900
C45A H451 0.9500
C46A H461 0.9500
C41B C42B 1.3900
C41B C46B 1.3900
C42B C43B 1.3900
C42B H422 0.9500
C43B C44B 1.3900
C43B H432 0.9500
C44B C45B 1.3900
C44B H442 0.9500
C45B C46B 1.3900
C45B H452 0.9500
C46B H462 0.9500
C50 C51 1.526(8)
C50 H501 0.9900
C50 H502 0.9900
C51 O52 1.242(7)
C51 O51 1.269(7)
C60 C61 1.537(8)
C60 H601 0.9900
C60 H602 0.9900
C61 O62 1.248(7)
C61 O61 1.255(8)
C70 C71 1.517(8)
C70 H701 0.9900
C70 H702 0.9900
C71 O72 1.248(7)
C71 O71 1.260(7)
N1A H11A 0.8857
N1A H12A 0.7722
N1A H13A 0.8493
N1A H14A 0.8428
O1W H11W 0.7271
O1W H12W 0.9161
O2W H21W 0.9819
O2W H22W 0.9422
O3W H31W 0.8474
O3W H32W 0.9590
